data_7113867
loop_
_publ_author_name
'Siemeling, Ulrich'
'Scheppelmann, Imke'
'Neumann, Beate'
'Stammler, Anja'
'Stammler, Hans-Georg'
'Frelek, Jadwiga'

_publ_section_title
;
 Spontaneous chiral resolution of a coordination polymer with distorted
 helical structure consisting of achiral building blocks
;
_journal_coden_ASTM CHCOFS
_journal_issue 17
_journal_name_full
;
 Chemical Communications (Cambridge, United Kingdom)
;
_journal_page_first 2236
_journal_page_last 2237
_journal_paper_doi 10.1039/b307161h
_journal_year 2003
_chemical_formula_moiety 'C27 H18 Cl2 N2 O Zn + 0.6 CH3CN'
_chemical_formula_sum 'C28.2 H19.8 Cl2 N2.6 O Zn'
_chemical_formula_weight 547.34
_space_group_IT_number 5
_symmetry_cell_setting monoclinic
_symmetry_space_group_name_Hall 'C 2y'
_symmetry_space_group_name_H-M 'C 1 2 1'
_atom_sites_solution_hydrogens geom
_atom_sites_solution_primary direct
_atom_sites_solution_secondary difmap
_audit_creation_method SHELXL-97
_cell_angle_alpha 90.00
_cell_angle_beta 104.4730(15)
_cell_angle_gamma 90.00
_cell_formula_units_Z 4
_cell_length_a 27.4530(8)
_cell_length_b 7.1250(3)
_cell_length_c 13.0170(5)
_cell_measurement_reflns_used 2374
_cell_measurement_temperature 150(2)
_cell_measurement_theta_max 25.028
_cell_measurement_theta_min 2.910
_cell_volume 2465.36(16)
_computing_cell_refinement 'HKL Scalepack (Otwinowski & Minor 1997)'
_computing_data_collection 'KappaCCD '
_computing_data_reduction 'Denzo and Scalepak (Otwinowski & Minor, 1997)'
_computing_molecular_graphics 'SHELXTL-PLUS (1990)'
_computing_publication_material 'SHELXL-97 (Sheldrick, 1997)'
_computing_structure_refinement 'SHELXL-97 (Sheldrick, 1997)'
_computing_structure_solution 'SHELXS-97 (Sheldrick, 1990)'
_diffrn_ambient_temperature 150(2)
_diffrn_measured_fraction_theta_full 0.998
_diffrn_measured_fraction_theta_max 0.998
_diffrn_measurement_device_type KappaCCD
_diffrn_measurement_method 'CCD; rotation images; thick slices'
_diffrn_radiation_monochromator graphite
_diffrn_radiation_source 'fine-focus sealed tube'
_diffrn_radiation_type MoK\a
_diffrn_radiation_wavelength 0.71073
_diffrn_reflns_av_R_equivalents 0.064
_diffrn_reflns_av_sigmaI/netI 0.0534
_diffrn_reflns_limit_h_max 32
_diffrn_reflns_limit_h_min -31
_diffrn_reflns_limit_k_max 8
_diffrn_reflns_limit_k_min -8
_diffrn_reflns_limit_l_max 15
_diffrn_reflns_limit_l_min -15
_diffrn_reflns_number 12389
_diffrn_reflns_theta_full 25.00
_diffrn_reflns_theta_max 25.00
_diffrn_reflns_theta_min 2.96
_exptl_absorpt_coefficient_mu 1.239
_exptl_absorpt_correction_T_max 0.9521
_exptl_absorpt_correction_T_min 0.7075
_exptl_absorpt_correction_type multi-scan
_exptl_crystal_colour orange
_exptl_crystal_density_diffrn 1.475
_exptl_crystal_density_method 'not measured'
_exptl_crystal_description needle
_exptl_crystal_F_000 1117
_exptl_crystal_size_max 0.30
_exptl_crystal_size_mid 0.06
_exptl_crystal_size_min 0.04
_refine_diff_density_max 0.490
_refine_diff_density_min -0.437
_refine_diff_density_rms 0.056
_refine_ls_abs_structure_details 'Flack H D (1983), Acta Cryst. A39, 876-881'
_refine_ls_abs_structure_Flack -0.021(14)
_refine_ls_extinction_method none
_refine_ls_goodness_of_fit_ref 1.030
_refine_ls_hydrogen_treatment mixed
_refine_ls_matrix_type full
_refine_ls_number_parameters 323
_refine_ls_number_reflns 4198
_refine_ls_number_restraints 2
_refine_ls_restrained_S_all 1.030
_refine_ls_R_factor_all 0.0523
_refine_ls_R_factor_gt 0.0390
_refine_ls_shift/su_max 0.005
_refine_ls_shift/su_mean 0.000
_refine_ls_structure_factor_coef Fsqd
_refine_ls_weighting_details 'calc w=1/[\s^2^(Fo^2^)+(0.0315P)^2^+3.9266P] where P=(Fo^2^+2Fc^2^)/3'
_refine_ls_weighting_scheme calc
_refine_ls_wR_factor_gt 0.0841
_refine_ls_wR_factor_ref 0.0911
_reflns_number_gt 3602
_reflns_number_total 4198
_reflns_threshold_expression >2sigma(I)
_cod_duplicate_entry 7103898
_cod_data_source_file b307161h.txt
_cod_data_source_block '[(2)ZnCl2]'
_cod_depositor_comments
;
The following automatic conversions were performed:

'_symmetry_cell_setting' value 'Monoclinic' changed to 'monoclinic'
according to
/usr/data/users/saulius/automatic-downloads/retrospective/RSC/lib/dictionaries/cif_core.dic
dictionary named 'cif_core.dic' version 2.4.2 from 2011-04-26.

Automatic conversion script
Id: cif_fix_values 2281 2013-09-26 08:29:07Z andrius 
;
_cod_original_sg_symbol_H-M 'C 2'
_cod_original_formula_sum 'C28.20 H19.80 Cl2 N2.60 O Zn'
_cod_database_code 7113867

loop_
_symmetry_equiv_pos_as_xyz
'x, y, z'
'-x, y, -z'
'x+1/2, y+1/2, z'
'-x+1/2, y+1/2, -z'

loop_
_atom_site_label
_atom_site_type_symbol
_atom_site_fract_x
_atom_site_fract_y
_atom_site_fract_z
_atom_site_U_iso_or_equiv
_atom_site_adp_type
_atom_site_occupancy
_atom_site_symmetry_multiplicity
_atom_site_calc_flag
_atom_site_refinement_flags
_atom_site_disorder_assembly
_atom_site_disorder_group
Zn1 Zn 0.0000 -0.14512(9) 0.5000 0.03496(19) Uani 1 2 d S . .
Zn2 Zn 0.0000 -0.21762(10) 0.0000 0.0487(2) Uani 1 2 d S . .
Cl1 Cl -0.00687(5) -0.29925(19) 0.64375(11) 0.0576(3) Uani 1 1 d . . .
Cl2 Cl -0.06842(6) -0.3771(3) 0.00111(15) 0.1029(8) Uani 1 1 d . . .
O1 O 0.27248(10) 0.0679(4) 0.3245(2) 0.0393(7) Uani 1 1 d . . .
N1 N 0.05706(11) 0.0489(5) 0.5247(3) 0.0302(8) Uani 1 1 d . . .
N2 N 0.02301(12) -0.0152(5) 0.1163(3) 0.0332(8) Uani 1 1 d . . .
C1 C 0.23061(13) 0.1057(5) 0.3334(3) 0.0262(8) Uani 1 1 d . . .
C2 C 0.21551(13) 0.1394(6) 0.4364(3) 0.0270(8) Uani 1 1 d . . .
C3 C 0.16499(12) 0.1565(5) 0.4092(3) 0.0257(8) Uani 1 1 d . . .
C4 C 0.14562(13) 0.1403(5) 0.2902(3) 0.0259(8) Uani 1 1 d . . .
C5 C 0.18355(13) 0.1132(5) 0.2440(3) 0.0272(8) Uani 1 1 d . . .
C6 C 0.25221(13) 0.1323(6) 0.5404(3) 0.0288(8) Uani 1 1 d . . .
C7 C 0.30279(13) 0.1833(6) 0.5517(3) 0.0300(9) Uani 1 1 d . . .
H7 H 0.3133 0.2289 0.4921 0.036 Uiso 1 1 calc R . .
C8 C 0.33737(14) 0.1675(6) 0.6489(3) 0.0331(9) Uani 1 1 d . . .
H8 H 0.3715 0.2000 0.6548 0.040 Uiso 1 1 calc R . .
C9 C 0.32308(15) 0.1055(6) 0.7368(3) 0.0361(10) Uani 1 1 d . . .
H9 H 0.3470 0.0974 0.8034 0.043 Uiso 1 1 calc R . .
C10 C 0.27340(15) 0.0548(6) 0.7274(3) 0.0344(9) Uani 1 1 d . . .
H10 H 0.2634 0.0125 0.7882 0.041 Uiso 1 1 calc R . .
C11 C 0.23828(14) 0.0652(6) 0.6308(3) 0.0326(9) Uani 1 1 d . . .
H11 H 0.2046 0.0268 0.6253 0.039 Uiso 1 1 calc R . .
C12 C 0.12998(12) 0.1747(6) 0.4781(3) 0.0287(9) Uani 1 1 d . . .
C13 C 0.13248(15) 0.3196(6) 0.5512(3) 0.0393(11) Uani 1 1 d . . .
H13 H 0.1585 0.4108 0.5609 0.047 Uiso 1 1 calc R . .
C14 C 0.09686(16) 0.3294(7) 0.6095(4) 0.0501(13) Uani 1 1 d . . .
H14 H 0.0977 0.4277 0.6592 0.060 Uiso 1 1 calc R . .
C15 C 0.05973(15) 0.1925(7) 0.5938(4) 0.0449(11) Uani 1 1 d . . .
H15 H 0.0351 0.2001 0.6335 0.054 Uiso 1 1 calc R . .
C16 C 0.09142(13) 0.0449(6) 0.4682(3) 0.0308(9) Uani 1 1 d . . .
H16 H 0.0893 -0.0532 0.4178 0.037 Uiso 1 1 calc R . .
C17 C 0.09099(12) 0.1431(6) 0.2365(3) 0.0267(8) Uani 1 1 d . . .
C18 C 0.05854(13) 0.2838(6) 0.2494(3) 0.0297(8) Uani 1 1 d . . .
H18 H 0.0704 0.3857 0.2960 0.036 Uiso 1 1 calc R . .
C19 C 0.00855(13) 0.2756(7) 0.1940(3) 0.0357(9) Uani 1 1 d . . .
H19 H -0.0142 0.3726 0.2010 0.043 Uiso 1 1 calc R . .
C20 C -0.00751(13) 0.1264(6) 0.1294(3) 0.0349(9) Uani 1 1 d . . .
H20 H -0.0419 0.1214 0.0917 0.042 Uiso 1 1 calc R . .
C21 C 0.07123(13) -0.0051(6) 0.1691(3) 0.0292(9) Uani 1 1 d . . .
H21 H 0.0932 -0.1036 0.1604 0.035 Uiso 1 1 calc R . .
C22 C 0.18381(13) 0.1061(6) 0.1312(3) 0.0293(9) Uani 1 1 d . . .
C23 C 0.15143(14) 0.2209(7) 0.0576(3) 0.0340(9) Uani 1 1 d . . .
H23 H 0.1291 0.3033 0.0807 0.041 Uiso 1 1 calc R . .
C24 C 0.15152(16) 0.2159(8) -0.0481(3) 0.0487(13) Uani 1 1 d . . .
H24 H 0.1284 0.2915 -0.0975 0.058 Uiso 1 1 calc R . .
C25 C 0.18444(18) 0.1034(9) -0.0827(4) 0.0577(14) Uani 1 1 d . . .
H25 H 0.1849 0.1039 -0.1554 0.069 Uiso 1 1 calc R . .
C26 C 0.21705(18) -0.0113(9) -0.0114(4) 0.0570(15) Uani 1 1 d . . .
H26 H 0.2397 -0.0908 -0.0353 0.068 Uiso 1 1 calc R . .
C27 C 0.21663(16) -0.0103(7) 0.0956(3) 0.0397(10) Uani 1 1 d . . .
H27 H 0.2389 -0.0897 0.1442 0.048 Uiso 1 1 calc R . .
N3 N 0.3588(3) 0.3297(13) 0.3280(6) 0.069(2) Uiso 0.60 1 d P . .
C28A C 0.3579(5) 0.264(2) 0.2559(10) 0.027(3) Uiso 0.326(4) 1 d P A 1
C29A C 0.3504(9) 0.146(4) 0.1652(18) 0.098(7) Uiso 0.326(4) 1 d P A 1
H29A H 0.3333 0.0309 0.1776 0.147 Uiso 0.326(4) 1 calc PR A 1
H29B H 0.3830 0.1147 0.1518 0.147 Uiso 0.326(4) 1 calc PR A 1
H29C H 0.3296 0.2123 0.1036 0.147 Uiso 0.326(4) 1 calc PR A 1
C28B C 0.3764(10) 0.283(4) 0.2575(19) 0.069(7) Uiso 0.274(4) 1 d P A 2
C29B C 0.3837(10) 0.221(4) 0.166(2) 0.083(7) Uiso 0.274(4) 1 d P A 2
H29D H 0.3557 0.1398 0.1307 0.125 Uiso 0.274(4) 1 calc PR A 2
H29E H 0.4152 0.1500 0.1791 0.125 Uiso 0.274(4) 1 calc PR A 2
H29F H 0.3856 0.3284 0.1196 0.125 Uiso 0.274(4) 1 calc PR A 2

loop_
_atom_site_aniso_label
_atom_site_aniso_U_11
_atom_site_aniso_U_22
_atom_site_aniso_U_33
_atom_site_aniso_U_23
_atom_site_aniso_U_13
_atom_site_aniso_U_12
Zn1 0.0305(3) 0.0333(4) 0.0441(4) 0.000 0.0150(3) 0.000
Zn2 0.0442(4) 0.0286(4) 0.0541(5) 0.000 -0.0239(3) 0.000
Cl1 0.0567(7) 0.0550(8) 0.0694(8) 0.0280(7) 0.0311(6) 0.0168(6)
Cl2 0.0849(10) 0.0798(12) 0.1020(13) 0.0504(11) -0.0556(9) -0.0543(10)
O1 0.0285(14) 0.052(2) 0.0360(15) -0.0023(15) 0.0046(12) 0.0083(13)
N1 0.0276(16) 0.032(2) 0.0328(17) -0.0077(16) 0.0114(14) 0.0023(14)
N2 0.0291(17) 0.033(2) 0.0326(18) 0.0012(16) -0.0008(14) -0.0040(15)
C1 0.0258(19) 0.021(2) 0.031(2) 0.0019(17) 0.0066(15) 0.0006(16)
C2 0.0231(17) 0.025(2) 0.031(2) -0.0014(17) 0.0043(15) -0.0027(16)
C3 0.0247(17) 0.023(2) 0.0269(19) -0.0023(16) 0.0025(15) -0.0013(15)
C4 0.0284(18) 0.0184(19) 0.0301(19) -0.0020(17) 0.0059(15) 0.0007(16)
C5 0.0246(18) 0.022(2) 0.033(2) -0.0021(17) 0.0020(15) 0.0020(16)
C6 0.0259(17) 0.024(2) 0.034(2) -0.0043(18) 0.0029(16) 0.0026(17)
C7 0.0277(18) 0.024(2) 0.038(2) -0.0004(18) 0.0080(16) -0.0010(17)
C8 0.0283(19) 0.026(2) 0.041(2) 0.0024(19) 0.0010(17) -0.0025(17)
C9 0.038(2) 0.028(2) 0.034(2) -0.0020(19) -0.0053(18) 0.0048(18)
C10 0.040(2) 0.030(2) 0.031(2) 0.0002(19) 0.0057(17) 0.0039(18)
C11 0.0283(19) 0.034(2) 0.032(2) -0.0052(19) 0.0021(16) -0.0001(18)
C12 0.0214(17) 0.033(2) 0.0286(19) -0.0015(18) 0.0005(15) 0.0016(16)
C13 0.037(2) 0.040(3) 0.041(2) -0.012(2) 0.0097(18) -0.006(2)
C14 0.055(3) 0.048(3) 0.052(3) -0.023(3) 0.021(2) -0.005(2)
C15 0.038(2) 0.053(3) 0.049(3) -0.013(2) 0.021(2) -0.002(2)
C16 0.0254(18) 0.032(2) 0.033(2) -0.0050(19) 0.0032(16) 0.0047(17)
C17 0.0241(17) 0.027(2) 0.0275(19) 0.0027(17) 0.0042(15) -0.0003(16)
C18 0.0282(17) 0.032(2) 0.0287(19) 0.0034(19) 0.0062(15) 0.0020(18)
C19 0.0257(18) 0.046(3) 0.035(2) 0.003(2) 0.0083(16) 0.011(2)
C20 0.0225(18) 0.043(3) 0.035(2) 0.007(2) -0.0005(16) 0.0060(18)
C21 0.0252(18) 0.029(2) 0.032(2) 0.0047(18) 0.0040(16) 0.0043(16)
C22 0.0262(18) 0.030(2) 0.032(2) 0.0033(18) 0.0070(16) -0.0012(16)
C23 0.0275(18) 0.039(3) 0.033(2) 0.0022(19) 0.0037(16) -0.0020(18)
C24 0.037(2) 0.070(4) 0.036(2) 0.014(2) 0.0031(18) 0.006(2)
C25 0.055(3) 0.085(4) 0.036(2) 0.003(3) 0.016(2) 0.019(3)
C26 0.054(3) 0.079(4) 0.043(3) 0.001(3) 0.020(2) 0.027(3)
C27 0.037(2) 0.044(3) 0.039(2) 0.005(2) 0.0113(19) 0.007(2)

loop_
_atom_type_symbol
_atom_type_description
_atom_type_scat_dispersion_real
_atom_type_scat_dispersion_imag
_atom_type_scat_source
C C 0.0033 0.0016 'International Tables Vol C Tables 4.2.6.8 and 6.1.1.4'
H H 0.0000 0.0000 'International Tables Vol C Tables 4.2.6.8 and 6.1.1.4'
Cl Cl 0.1484 0.1585 'International Tables Vol C Tables 4.2.6.8 and 6.1.1.4'
N N 0.0061 0.0033 'International Tables Vol C Tables 4.2.6.8 and 6.1.1.4'
O O 0.0106 0.0060 'International Tables Vol C Tables 4.2.6.8 and 6.1.1.4'
Zn Zn 0.2839 1.4301 'International Tables Vol C Tables 4.2.6.8 and 6.1.1.4'

loop_
_geom_angle_atom_site_label_1
_geom_angle_atom_site_label_2
_geom_angle_atom_site_label_3
_geom_angle
_geom_angle_site_symmetry_1
_geom_angle_site_symmetry_3
N1 Zn1 N1 95.36(19) 2_556 .
N1 Zn1 Cl1 104.07(9) 2_556 .
N1 Zn1 Cl1 115.06(10) . .
N1 Zn1 Cl1 115.06(10) 2_556 2_556
N1 Zn1 Cl1 104.07(9) . 2_556
Cl1 Zn1 Cl1 120.64(8) . 2_556
N2 Zn2 N2 91.74(19) . 2
N2 Zn2 Cl2 117.40(11) . .
N2 Zn2 Cl2 105.05(10) 2 .
N2 Zn2 Cl2 105.05(10) . 2
N2 Zn2 Cl2 117.40(11) 2 2
Cl2 Zn2 Cl2 117.74(12) . 2
C16 N1 C15 117.1(4) . .
C16 N1 Zn1 121.1(3) . .
C15 N1 Zn1 121.7(3) . .
C21 N2 C20 117.5(3) . .
C21 N2 Zn2 119.8(3) . .
C20 N2 Zn2 121.8(3) . .
O1 C1 C5 125.7(4) . .
O1 C1 C2 126.4(3) . .
C5 C1 C2 107.8(3) . .
C3 C2 C6 131.9(3) . .
C3 C2 C1 105.8(3) . .
C6 C2 C1 122.1(3) . .
C2 C3 C12 129.2(3) . .
C2 C3 C4 109.8(3) . .
C12 C3 C4 120.9(3) . .
C5 C4 C17 126.6(3) . .
C5 C4 C3 110.9(3) . .
C17 C4 C3 122.4(3) . .
C4 C5 C22 130.6(3) . .
C4 C5 C1 105.7(3) . .
C22 C5 C1 123.5(3) . .
C7 C6 C11 117.8(3) . .
C7 C6 C2 121.2(3) . .
C11 C6 C2 120.9(3) . .
C8 C7 C6 120.6(4) . .
C9 C8 C7 121.0(4) . .
C8 C9 C10 119.4(4) . .
C11 C10 C9 120.9(4) . .
C10 C11 C6 120.3(4) . .
C16 C12 C13 117.6(3) . .
C16 C12 C3 118.9(3) . .
C13 C12 C3 123.5(3) . .
C14 C13 C12 119.5(4) . .
C13 C14 C15 118.6(4) . .
N1 C15 C14 123.0(4) . .
N1 C16 C12 124.3(4) . .
C18 C17 C21 117.8(3) . .
C18 C17 C4 124.0(3) . .
C21 C17 C4 118.3(3) . .
C17 C18 C19 119.5(4) . .
C20 C19 C18 118.8(4) . .
N2 C20 C19 123.2(3) . .
N2 C21 C17 123.1(4) . .
C27 C22 C23 118.4(4) . .
C27 C22 C5 121.3(4) . .
C23 C22 C5 120.2(4) . .
C24 C23 C22 120.7(4) . .
C25 C24 C23 120.8(4) . .
C24 C25 C26 119.7(4) . .
C25 C26 C27 120.1(4) . .
C22 C27 C26 120.3(4) . .
C28A N3 C28B 26.0(13) . .
N3 C28A C29A 168.2(18) . .
N3 C28B C29B 165(3) . .

loop_
_geom_bond_atom_site_label_1
_geom_bond_atom_site_label_2
_geom_bond_distance
_geom_bond_site_symmetry_2
Zn1 N1 2.053(3) 2_556
Zn1 N1 2.053(3) .
Zn1 Cl1 2.2180(12) .
Zn1 Cl1 2.2180(12) 2_556
Zn2 N2 2.072(3) .
Zn2 N2 2.072(3) 2
Zn2 Cl2 2.1985(16) .
Zn2 Cl2 2.1986(16) 2
O1 C1 1.214(4) .
N1 C16 1.334(5) .
N1 C15 1.352(6) .
N2 C21 1.332(5) .
N2 C20 1.349(5) .
C1 C5 1.508(5) .
C1 C2 1.518(5) .
C2 C3 1.348(5) .
C2 C6 1.472(5) .
C3 C12 1.475(5) .
C3 C4 1.511(5) .
C4 C5 1.340(5) .
C4 C17 1.488(5) .
C5 C22 1.471(5) .
C6 C7 1.407(5) .
C6 C11 1.409(6) .
C7 C8 1.383(5) .
C8 C9 1.372(6) .
C9 C10 1.386(6) .
C10 C11 1.382(6) .
C12 C16 1.387(5) .
C12 C13 1.395(6) .
C13 C14 1.381(6) .
C14 C15 1.389(6) .
C17 C18 1.379(5) .
C17 C21 1.393(5) .
C18 C19 1.383(5) .
C19 C20 1.358(6) .
C22 C27 1.387(6) .
C22 C23 1.397(6) .
C23 C24 1.377(6) .
C24 C25 1.366(7) .
C25 C26 1.384(7) .
C26 C27 1.396(6) .
N3 C28A 1.046(14) .
N3 C28B 1.19(2) .
C28A C29A 1.42(3) .
C28B C29B 1.34(3) .
